data_7237023
loop_
_publ_author_name
'Hang, Hao'
'Fei, Bin'
'Chen, Xiu Qin'
'Tong, Ming Liang'
'Ksenofontov, Vadim'
'Gural'skiy, Il&#x2019;ya A.'
'Bao, Xin'

_publ_section_title
;
 Multiple spin phases in a switchable Fe(ii) complex: polymorphism and
 symmetry breaking effects
;
_journal_issue 13
_journal_name_full 'Journal of Materials Chemistry C'
_journal_page_first 3352
_journal_paper_doi 10.1039/C7TC05111E
_journal_volume 6
_journal_year 2018
_chemical_absolute_configuration unknow
_chemical_formula_moiety '2(C18 H16 Br2 Fe N10)'
_chemical_formula_sum 'C36 H32 Br4 Fe2 N20'
_chemical_formula_weight 1176.15
_space_group_crystal_system monoclinic
_space_group_IT_number 4
_space_group_name_Hall 'P 2yb'
_space_group_name_H-M_alt 'P 1 21 1'
_atom_sites_solution_hydrogens geom
_audit_creation_date 2017-07-11
_audit_creation_method
;
Olex2 1.2
(compiled 2015.09.30 svn.r3233 for OlexSys, GUI svn.r5103)
;
_audit_update_record
;
2017-10-30 deposited with the CCDC.
2018-02-21 downloaded from the CCDC.
;
_cell_angle_alpha 90
_cell_angle_beta 93.534(2)
_cell_angle_gamma 90
_cell_formula_units_Z 2
_cell_length_a 8.8548(5)
_cell_length_b 12.5141(7)
_cell_length_c 19.2074(11)
_cell_measurement_reflns_used 5429
_cell_measurement_temperature 146(2)
_cell_measurement_theta_max 26.2127
_cell_measurement_theta_min 2.8217
_cell_volume 2124.3(2)
_computing_molecular_graphics 'Olex2 (Dolomanov et al., 2009)'
_computing_publication_material 'Olex2 (Dolomanov et al., 2009)'
_computing_structure_refinement 'XL (Sheldrick, 2008)'
_computing_structure_solution 'ShelXS (Sheldrick, 2008)'
_diffrn_ambient_temperature 146.1
_diffrn_measured_fraction_theta_full 0.993
_diffrn_measured_fraction_theta_max 0.970
_diffrn_measurement_device_type 'PHOTON 100 CMOS detector'
_diffrn_radiation_type MoK\a
_diffrn_radiation_wavelength 0.71076
_diffrn_reflns_av_R_equivalents 0.0696
_diffrn_reflns_av_unetI/netI 0.1047
_diffrn_reflns_Laue_measured_fraction_full 0.993
_diffrn_reflns_Laue_measured_fraction_max 0.970
_diffrn_reflns_number 7464
_diffrn_reflns_point_group_measured_fraction_full 0.994
_diffrn_reflns_point_group_measured_fraction_max 0.971
_diffrn_reflns_theta_full 25.243
_diffrn_reflns_theta_max 26.423
_diffrn_reflns_theta_min 2.822
_exptl_absorpt_coefficient_mu 4.501
_exptl_absorpt_correction_T_max 0.7878
_exptl_absorpt_correction_T_min 0.5411
_exptl_absorpt_correction_type refdelf
_exptl_absorpt_process_details 'Walker, N. & Stuart, D (1983) Acta. Cryst. A39, 158-166'
_exptl_crystal_density_diffrn 1.839
_exptl_crystal_description needle
_exptl_crystal_F_000 1160
_exptl_crystal_size_max 0.21
_exptl_crystal_size_mid 0.07
_exptl_crystal_size_min 0.04
_refine_diff_density_max 0.578
_refine_diff_density_min -0.718
_refine_diff_density_rms 0.126
_refine_ls_abs_structure_details
;
 Refined as an inversion twin.
;
_refine_ls_abs_structure_Flack 0.190(19)
_refine_ls_extinction_method none
_refine_ls_goodness_of_fit_ref 1.031
_refine_ls_hydrogen_treatment constr
_refine_ls_matrix_type full
_refine_ls_number_parameters 524
_refine_ls_number_reflns 7464
_refine_ls_number_restraints 7
_refine_ls_restrained_S_all 1.032
_refine_ls_R_factor_all 0.0926
_refine_ls_R_factor_gt 0.0572
_refine_ls_shift/su_max 0.000
_refine_ls_shift/su_mean 0.000
_refine_ls_structure_factor_coef Fsqd
_refine_ls_weighting_details 'w=1/[\s^2^(Fo^2^)+(0.0316P)^2^+0.7047P] where P=(Fo^2^+2Fc^2^)/3'
_refine_ls_weighting_scheme calc
_refine_ls_wR_factor_gt 0.0854
_refine_ls_wR_factor_ref 0.0941
_reflns_Friedel_coverage 0.911
_reflns_Friedel_fraction_full 0.995
_reflns_Friedel_fraction_max 0.973
_reflns_number_gt 5271
_reflns_number_total 7464
_reflns_threshold_expression 'I > 2\s(I)'
_cod_data_source_file c7tc05111e2.cif
_cod_data_source_block beta-146K
_cod_database_code 7237023
_shelx_space_group_comment
;
The symmetry employed for this shelxl refinement is uniquely defined
by the following loop, which should always be used as a source of
symmetry information in preference to the above space-group names.
They are only intended as comments.
;
_olex2_refinement_description
;
1. Twinned data refinement
 Scales: 0.810(19) 0.190(19)
2. Fixed Uiso
 At 1.2 times of:
  All C(H) groups, All C(H,H) groups, All N(H) groups
3. Restrained distances
 N3-C8B = N2-C7B
 1.48 with sigma of 0.02
 C7B-C8B = C7A-C8A
 1.5 with sigma of 0.02
 N3-C8A = N2-C7A
 1.48 with sigma of 0.02
4. Uiso/Uaniso restraints and constraints
Uanis(C36) = Uanis(C34)
Uanis(C21) = Uanis(C19)
Uanis(C18) = Uanis(C16)
Uanis(C7B) = Uanis(C8A) = Uanis(C8B) = Uanis(C7A) = Uanis(C25) = Uanis(C26)
Uanis(C33) = Uanis(C35)
5. Others
 Fixed Sof: C8A(0.68979) H8AA(0.68979) H8AB(0.68979) C7A(0.68979)
 H7AA(0.68979) H7AB(0.68979) C8B(0.31021) H8BA(0.31021) H8BB(0.31021)
 C7B(0.31021) H7BA(0.31021) H7BB(0.31021)
6.a Ternary CH refined with riding coordinates:
 N2(H2), N12(H12A), N13(H13), N3(H3A)
6.b Secondary CH2 refined with riding coordinates:
 C9(H9A,H9B), C25(H25A,H25B), C26(H26A,H26B), C27(H27A,H27B), C24(H24A,H24B),
 C6(H6A,H6B), C8A(H8AA,H8AB), C7A(H7AA,H7AB), C8B(H8BA,H8BB), C7B(H7BA,H7BB)
6.c Aromatic/amide H refined with riding coordinates:
 C21(H21), C3(H3), C19(H19), C32(H32), C22(H22), C4(H4), C1(H1), C29(H29),
 C30(H30), C14(H14), C12(H12), C11(H11)
;
_shelx_shelxl_version_number 2014/7
_olex2_submission_special_instructions 'No special instructions were received'

loop_
_space_group_symop_operation_xyz
'x, y, z'
'-x, y+1/2, -z'

loop_
_atom_site_label
_atom_site_type_symbol
_atom_site_fract_x
_atom_site_fract_y
_atom_site_fract_z
_atom_site_U_iso_or_equiv
_atom_site_adp_type
_atom_site_occupancy
_atom_site_site_symmetry_order
_atom_site_calc_flag
_atom_site_refinement_flags_posn
_atom_site_refinement_flags_occupancy
_atom_site_disorder_assembly
_atom_site_disorder_group
Br1 Br 0.64089(16) 0.04785(9) 0.04526(7) 0.0315(4) Uani 1 1 d . . . .
Br4 Br 0.14029(16) 0.92526(9) 0.53863(7) 0.0325(4) Uani 1 1 d . . . .
Fe1 Fe 0.95281(19) 0.46056(13) 0.10748(9) 0.0188(4) Uani 1 1 d . . . .
Fe2 Fe 0.44503(18) 0.52783(13) 0.61321(9) 0.0167(4) Uani 1 1 d . . . .
Br3 Br 0.83832(17) 0.15805(10) 0.60367(7) 0.0413(4) Uani 1 1 d . . . .
C23 C 0.6903(14) 0.4705(9) 0.7082(6) 0.019(3) Uani 1 1 d . . . .
N14 N 0.2632(11) 0.6180(8) 0.5944(5) 0.022(2) Uani 1 1 d . . . .
N15 N 0.4012(11) 0.4461(8) 0.5278(6) 0.025(3) Uani 1 1 d . . . .
N16 N 0.5781(11) 0.6186(8) 0.5607(5) 0.020(2) Uani 1 1 d . . . .
N4 N 1.1417(11) 0.5574(9) 0.1482(5) 0.024(3) Uani 1 1 d . . . .
C9 C 1.1534(13) 0.4192(10) 0.2358(7) 0.027(3) Uani 1 1 d . . . .
H9A H 1.2138 0.3589 0.2190 0.033 Uiso 1 1 calc R . . .
H9B H 1.1660 0.4204 0.2873 0.033 Uiso 1 1 calc R . . .
N2 N 0.7726(12) 0.5423(9) 0.1587(5) 0.030(3) Uani 1 1 d D . . .
H2 H 0.7948 0.6205 0.1630 0.037 Uiso 1 1 calc R . A 2
N17 N 0.7386(11) 0.6735(9) 0.4674(5) 0.024(3) Uani 1 1 d . . . .
N12 N 0.4886(11) 0.6057(8) 0.7049(5) 0.021(2) Uani 1 1 d . . . .
H12A H 0.4861 0.6844 0.6960 0.026 Uiso 1 1 calc R . . .
N9 N 0.8508(14) 0.5879(9) -0.1075(6) 0.040(3) Uani 1 1 d . . . .
C2 C 0.6266(15) 0.1958(10) 0.0651(7) 0.024(3) Uani 1 1 d . . . .
C15 C 0.8970(13) 0.5706(9) -0.0433(7) 0.025(3) Uani 1 1 d . . . .
C21 C 0.8550(14) 0.3168(10) 0.7103(6) 0.025(2) Uani 1 1 d . . . .
H21 H 0.9362 0.2762 0.7314 0.030 Uiso 1 1 calc R . . .
N20 N 0.4984(12) 0.3421(9) 0.3157(5) 0.034(3) Uani 1 1 d . . . .
C3 C 0.4894(14) 0.2430(10) 0.0773(6) 0.024(3) Uani 1 1 d . . . .
H3 H 0.3979 0.2032 0.0737 0.029 Uiso 1 1 calc R . . .
C19 C 0.6604(13) 0.3450(10) 0.6180(6) 0.025(2) Uani 1 1 d . . . .
H19 H 0.6095 0.3211 0.5759 0.030 Uiso 1 1 calc R . . .
C34 C 0.6865(14) 0.6876(9) 0.4039(7) 0.023(2) Uani 1 1 d . . . .
C25 C 0.3672(14) 0.5783(9) 0.7506(6) 0.0269(15) Uani 1 1 d . . . .
H25A H 0.2784 0.6245 0.7392 0.032 Uiso 1 1 calc R . . .
H25B H 0.4022 0.5916 0.7998 0.032 Uiso 1 1 calc R . . .
C16 C 0.9444(15) 0.6259(10) -0.1535(7) 0.026(2) Uani 1 1 d . . . .
C28 C 0.1298(13) 0.5742(9) 0.6104(7) 0.021(3) Uani 1 1 d . . . .
N11 N 0.6166(11) 0.4357(8) 0.6473(5) 0.018(2) Uani 1 1 d . . . .
C32 C 0.2593(14) 0.7213(11) 0.5722(7) 0.023(3) Uani 1 1 d . . . .
H32 H 0.3504 0.7533 0.5589 0.028 Uiso 1 1 calc R . . .
C33 C 0.6471(13) 0.6448(9) 0.5158(7) 0.020(2) Uani 1 1 d . . . .
N13 N 0.2987(11) 0.4414(8) 0.6669(5) 0.021(2) Uani 1 1 d . . . .
H13 H 0.3210 0.3641 0.6595 0.026 Uiso 1 1 calc R . . .
C26 C 0.3220(14) 0.4639(9) 0.7421(6) 0.0269(15) Uani 1 1 d . . . .
H26A H 0.4023 0.4169 0.7633 0.032 Uiso 1 1 calc R . . .
H26B H 0.2276 0.4503 0.7656 0.032 Uiso 1 1 calc R . . .
C22 C 0.8070(13) 0.4107(10) 0.7403(6) 0.020(3) Uani 1 1 d . . . .
H22 H 0.8544 0.4343 0.7832 0.024 Uiso 1 1 calc R . . .
C5 C 0.6236(15) 0.4044(9) 0.0981(7) 0.029(3) Uani 1 1 d . . . .
C27 C 0.1455(14) 0.4638(10) 0.6347(7) 0.032(3) Uani 1 1 d . . . .
H27A H 0.1248 0.4148 0.5947 0.038 Uiso 1 1 calc R . . .
H27B H 0.0695 0.4495 0.6692 0.038 Uiso 1 1 calc R . . .
N1 N 0.7554(10) 0.3592(7) 0.0853(5) 0.018(2) Uani 1 1 d . . . .
N5 N 0.9151(12) 0.5502(9) 0.0156(6) 0.032(3) Uani 1 1 d . . . .
C31 C 0.1291(15) 0.7812(9) 0.5683(6) 0.020(3) Uani 1 1 d . . . .
C20 C 0.7797(14) 0.2846(10) 0.6482(7) 0.025(3) Uani 1 1 d . . . .
N3 N 0.9943(10) 0.4024(8) 0.2144(5) 0.027(3) Uani 1 1 d D . . .
H3A H 1.0006 0.3244 0.2034 0.032 Uiso 1 1 calc R . B 1
N18 N 0.6503(13) 0.7028(9) 0.3457(6) 0.037(3) Uani 1 1 d . . . .
C35 C 0.3745(13) 0.4201(9) 0.4709(7) 0.020(2) Uani 1 1 d . . . .
N19 N 0.3310(12) 0.3894(8) 0.4071(6) 0.029(3) Uani 1 1 d . . . .
C4 C 0.4898(14) 0.3488(11) 0.0948(7) 0.034(3) Uani 1 1 d . . . .
H4 H 0.3981 0.3836 0.1046 0.040 Uiso 1 1 calc R . . .
N6 N 1.0880(10) 0.3482(9) 0.0606(5) 0.025(2) Uani 1 1 d . . . .
C17 C 1.1484(12) 0.3326(10) 0.0092(7) 0.023(3) Uani 1 1 d . . . .
N10 N 1.0070(12) 0.6574(9) -0.1982(6) 0.033(3) Uani 1 1 d . . . .
C10 C 1.2133(13) 0.5255(10) 0.2064(6) 0.020(3) Uani 1 1 d . . . .
C1 C 0.7596(14) 0.2558(9) 0.0691(6) 0.019(3) Uani 1 1 d . . . .
H1 H 0.8532 0.2229 0.0601 0.022 Uiso 1 1 calc R . . .
N7 N 1.2299(12) 0.3124(10) -0.0423(6) 0.034(3) Uani 1 1 d . . . .
C29 C -0.0027(15) 0.6321(11) 0.6071(7) 0.033(3) Uani 1 1 d . . . .
H29 H -0.0941 0.5988 0.6190 0.040 Uiso 1 1 calc R . . .
C30 C -0.0042(15) 0.7385(11) 0.5865(7) 0.028(3) Uani 1 1 d . . . .
H30 H -0.0944 0.7797 0.5853 0.034 Uiso 1 1 calc R . . .
C24 C 0.6389(15) 0.5762(10) 0.7333(7) 0.028(3) Uani 1 1 d . . . .
H24A H 0.6390 0.5746 0.7848 0.034 Uiso 1 1 calc R . . .
H24B H 0.7118 0.6317 0.7204 0.034 Uiso 1 1 calc R . . .
C36 C 0.4249(14) 0.3677(9) 0.3618(7) 0.023(2) Uani 1 1 d . . . .
C6 C 0.6340(15) 0.5248(12) 0.1171(9) 0.048(4) Uani 1 1 d . . . .
H6A H 0.6329 0.5686 0.0741 0.057 Uiso 1 1 calc R . . .
H6B H 0.5464 0.5458 0.1437 0.057 Uiso 1 1 calc R . . .
C14 C 1.1936(13) 0.6499(9) 0.1195(6) 0.022(3) Uani 1 1 d . . . .
H14 H 1.1457 0.6754 0.0771 0.026 Uiso 1 1 calc R . . .
C12 C 1.3823(13) 0.6714(10) 0.2107(6) 0.025(3) Uani 1 1 d . . . .
H12 H 1.4634 0.7117 0.2320 0.030 Uiso 1 1 calc R . . .
C11 C 1.3354(14) 0.5781(9) 0.2403(7) 0.025(3) Uani 1 1 d . . . .
H11 H 1.3841 0.5507 0.2820 0.030 Uiso 1 1 calc R . . .
C13 C 1.3091(15) 0.7047(10) 0.1494(7) 0.026(3) Uani 1 1 d . . . .
Br2 Br 1.37530(16) 0.83250(10) 0.10688(7) 0.0357(4) Uani 1 1 d . . . .
C18 C 1.1661(15) 0.2966(10) -0.1065(7) 0.026(2) Uani 1 1 d . . . .
N8 N 1.1278(13) 0.2813(9) -0.1627(6) 0.033(3) Uani 1 1 d . . . .
C8A C 0.9049(16) 0.4765(13) 0.2607(8) 0.0269(15) Uani 0.6898 1 d D P C 2
H8AA H 0.8986 0.4438 0.3074 0.032 Uiso 0.6898 1 calc R P C 2
H8AB H 0.9584 0.5456 0.2666 0.032 Uiso 0.6898 1 calc R P C 2
C7A C 0.7474(17) 0.4953(13) 0.2284(8) 0.0269(15) Uani 0.6898 1 d D P C 2
H7AA H 0.6905 0.4274 0.2235 0.032 Uiso 0.6898 1 calc R P C 2
H7AB H 0.6908 0.5454 0.2570 0.032 Uiso 0.6898 1 calc R P C 2
C8B C 0.858(3) 0.399(3) 0.252(2) 0.0269(15) Uani 0.3102 1 d D P C 1
H8BA H 0.8775 0.3868 0.3023 0.032 Uiso 0.3102 1 calc R P C 1
H8BB H 0.7832 0.3463 0.2319 0.032 Uiso 0.3102 1 calc R P C 1
C7B C 0.815(5) 0.513(3) 0.2340(14) 0.0269(15) Uani 0.3102 1 d D P C 1
H7BA H 0.9015 0.5587 0.2503 0.032 Uiso 0.3102 1 calc R P C 1
H7BB H 0.7291 0.5323 0.2619 0.032 Uiso 0.3102 1 calc R P C 1

loop_
_atom_site_aniso_label
_atom_site_aniso_U_11
_atom_site_aniso_U_22
_atom_site_aniso_U_33
_atom_site_aniso_U_23
_atom_site_aniso_U_13
_atom_site_aniso_U_12
Br1 0.0408(9) 0.0230(7) 0.0310(8) -0.0040(6) 0.0050(7) -0.0062(6)
Br4 0.0441(9) 0.0243(7) 0.0297(8) 0.0046(6) 0.0072(7) 0.0089(6)
Fe1 0.0177(10) 0.0194(9) 0.0192(10) -0.0014(8) 0.0011(8) 0.0001(7)
Fe2 0.0181(10) 0.0162(8) 0.0156(9) 0.0000(8) 0.0000(8) -0.0005(8)
Br3 0.0734(11) 0.0284(7) 0.0225(8) 0.0004(6) 0.0062(7) 0.0184(7)
C23 0.025(7) 0.015(6) 0.018(7) 0.003(5) 0.002(5) -0.002(5)
N14 0.026(6) 0.015(5) 0.025(6) -0.002(4) 0.006(5) -0.004(4)
N15 0.021(6) 0.020(6) 0.032(6) 0.006(5) -0.007(5) -0.002(4)
N16 0.021(6) 0.016(5) 0.024(6) 0.000(4) 0.002(5) 0.002(4)
N4 0.018(6) 0.033(7) 0.021(6) -0.006(5) -0.001(5) 0.005(5)
C9 0.024(8) 0.030(7) 0.027(8) 0.002(6) -0.006(6) 0.008(6)
N2 0.051(8) 0.023(5) 0.018(6) 0.003(5) 0.008(5) 0.002(6)
N17 0.017(6) 0.031(6) 0.023(6) 0.010(5) 0.003(5) -0.013(5)
N12 0.020(6) 0.016(5) 0.029(6) 0.004(4) 0.001(5) 0.001(4)
N9 0.043(8) 0.044(7) 0.028(7) 0.001(5) -0.026(6) -0.006(6)
C2 0.025(8) 0.026(7) 0.021(7) 0.000(6) -0.001(6) 0.002(6)
C15 0.022(7) 0.022(7) 0.032(8) -0.014(6) -0.003(6) 0.002(5)
C21 0.022(5) 0.029(5) 0.024(5) 0.020(4) 0.007(4) -0.001(4)
N20 0.044(7) 0.033(6) 0.024(6) 0.000(5) 0.000(5) 0.006(6)
C3 0.022(8) 0.022(7) 0.027(7) 0.007(6) -0.003(6) 0.007(6)
C19 0.022(5) 0.029(5) 0.024(5) 0.020(4) 0.007(4) -0.001(4)
C34 0.026(5) 0.011(4) 0.033(6) 0.000(4) 0.001(4) -0.001(4)
C25 0.027(4) 0.032(3) 0.023(3) 0.001(3) 0.015(3) -0.002(3)
C16 0.033(6) 0.020(5) 0.024(5) -0.001(4) 0.007(5) -0.002(4)
C28 0.005(6) 0.026(7) 0.033(7) -0.007(6) 0.002(5) -0.001(5)
N11 0.025(6) 0.016(5) 0.014(5) -0.003(4) 0.004(4) -0.005(4)
C32 0.014(8) 0.036(8) 0.020(7) -0.003(6) 0.000(6) -0.006(6)
C33 0.016(5) 0.013(4) 0.030(5) -0.006(4) 0.000(4) 0.001(4)
N13 0.024(6) 0.015(5) 0.026(6) 0.000(4) 0.005(5) 0.000(4)
C26 0.027(4) 0.032(3) 0.023(3) 0.001(3) 0.015(3) -0.002(3)
C22 0.007(6) 0.031(7) 0.020(7) -0.005(6) -0.004(5) 0.001(5)
C5 0.033(8) 0.009(6) 0.045(8) -0.005(6) 0.010(7) 0.009(6)
C27 0.028(8) 0.018(6) 0.051(9) 0.000(6) 0.011(7) -0.005(6)
N1 0.016(6) 0.017(5) 0.021(5) 0.003(4) 0.006(4) 0.004(4)
N5 0.035(7) 0.035(6) 0.026(6) -0.006(6) -0.002(5) 0.004(5)
C31 0.028(8) 0.023(7) 0.011(7) -0.005(5) 0.007(6) 0.010(6)
C20 0.034(8) 0.016(6) 0.029(8) 0.003(6) 0.019(6) -0.008(6)
N3 0.014(6) 0.041(6) 0.026(6) 0.013(5) 0.006(5) 0.005(5)
N18 0.046(8) 0.036(7) 0.030(7) 0.003(6) -0.001(6) 0.000(6)
C35 0.016(5) 0.013(4) 0.030(5) -0.006(4) 0.000(4) 0.001(4)
N19 0.018(6) 0.033(6) 0.034(7) -0.010(5) -0.007(5) 0.011(5)
C4 0.013(7) 0.031(8) 0.058(9) 0.004(7) 0.013(6) -0.003(7)
N6 0.019(6) 0.033(6) 0.023(6) 0.001(5) 0.008(5) -0.004(5)
C17 0.012(6) 0.027(7) 0.027(7) -0.007(6) -0.006(6) -0.006(6)
N10 0.035(7) 0.035(6) 0.029(6) -0.006(5) -0.002(5) 0.000(6)
C10 0.013(6) 0.030(7) 0.019(7) 0.009(6) 0.007(5) 0.008(6)
C1 0.036(9) 0.009(6) 0.012(6) 0.000(5) 0.009(6) -0.002(6)
N7 0.023(7) 0.041(7) 0.040(7) 0.003(6) 0.012(6) -0.003(5)
C29 0.025(8) 0.031(8) 0.043(9) 0.003(6) 0.001(6) -0.015(7)
C30 0.023(8) 0.039(8) 0.024(7) -0.004(6) 0.009(6) 0.012(7)
C24 0.032(9) 0.028(7) 0.024(8) -0.013(6) -0.001(6) 0.003(6)
C36 0.026(5) 0.011(4) 0.033(6) 0.000(4) 0.001(4) -0.001(4)
C6 0.020(8) 0.031(8) 0.093(12) -0.001(8) 0.007(8) 0.007(7)
C14 0.031(8) 0.019(6) 0.016(6) 0.012(5) 0.004(5) 0.009(6)
C12 0.027(8) 0.025(6) 0.023(7) 0.002(6) 0.001(6) 0.004(6)
C11 0.024(8) 0.018(6) 0.033(8) -0.012(6) -0.012(6) 0.012(5)
C13 0.033(8) 0.028(7) 0.018(7) 0.000(6) 0.002(6) -0.004(6)
Br2 0.0526(9) 0.0305(8) 0.0246(8) 0.0000(6) 0.0083(6) -0.0076(7)
C18 0.033(6) 0.020(5) 0.024(5) -0.001(4) 0.007(5) -0.002(4)
N8 0.041(8) 0.033(7) 0.025(7) 0.011(5) 0.001(6) -0.005(5)
C8A 0.027(4) 0.032(3) 0.023(3) 0.001(3) 0.015(3) -0.002(3)
C7A 0.027(4) 0.032(3) 0.023(3) 0.001(3) 0.015(3) -0.002(3)
C8B 0.027(4) 0.032(3) 0.023(3) 0.001(3) 0.015(3) -0.002(3)
C7B 0.027(4) 0.032(3) 0.023(3) 0.001(3) 0.015(3) -0.002(3)

loop_
_atom_type_symbol
_atom_type_description
_atom_type_scat_dispersion_real
_atom_type_scat_dispersion_imag
_atom_type_scat_source
C C 0.0033 0.0016 'International Tables Vol C Tables 4.2.6.8 and 6.1.1.4'
H H 0.0000 0.0000 'International Tables Vol C Tables 4.2.6.8 and 6.1.1.4'
Br Br -0.2901 2.4595 'International Tables Vol C Tables 4.2.6.8 and 6.1.1.4'
Fe Fe 0.3463 0.8444 'International Tables Vol C Tables 4.2.6.8 and 6.1.1.4'
N N 0.0061 0.0033 'International Tables Vol C Tables 4.2.6.8 and 6.1.1.4'

loop_
_geom_angle_atom_site_label_1
_geom_angle_atom_site_label_2
_geom_angle_atom_site_label_3
_geom_angle
N4 Fe1 N2 98.3(4)
N4 Fe1 N1 170.1(4)
N4 Fe1 N3 76.5(4)
N2 Fe1 N3 79.5(3)
N1 Fe1 N2 76.2(4)
N1 Fe1 N3 94.3(4)
N5 Fe1 N4 94.8(4)
N5 Fe1 N2 92.6(4)
N5 Fe1 N1 93.6(4)
N5 Fe1 N3 167.1(4)
N6 Fe1 N4 94.7(4)
N6 Fe1 N2 165.1(4)
N6 Fe1 N1 89.9(4)
N6 Fe1 N5 93.6(4)
N6 Fe1 N3 96.5(4)
N14 Fe2 N12 89.6(4)
N14 Fe2 N11 170.9(4)
N14 Fe2 N13 81.8(4)
N15 Fe2 N14 91.6(4)
N15 Fe2 N16 88.1(4)
N15 Fe2 N12 177.0(4)
N15 Fe2 N11 94.7(4)
N15 Fe2 N13 92.8(4)
N16 Fe2 N14 94.8(4)
N16 Fe2 N12 94.6(4)
N16 Fe2 N11 92.0(4)
N16 Fe2 N13 176.6(4)
N11 Fe2 N12 83.8(4)
N11 Fe2 N13 91.3(4)
N13 Fe2 N12 84.7(4)
N11 C23 C22 120.5(11)
N11 C23 C24 114.8(11)
C22 C23 C24 124.7(11)
C28 N14 Fe2 116.0(8)
C28 N14 C32 116.8(11)
C32 N14 Fe2 127.1(8)
C35 N15 Fe2 164.7(10)
C33 N16 Fe2 157.9(10)
C10 N4 Fe1 117.3(9)
C10 N4 C14 116.2(10)
C14 N4 Fe1 126.5(8)
H9A C9 H9B 108.0
N3 C9 H9A 109.3
N3 C9 H9B 109.3
N3 C9 C10 111.6(10)
C10 C9 H9A 109.3
C10 C9 H9B 109.3
Fe1 N2 H2 110.5
C6 N2 Fe1 107.6(8)
C6 N2 H2 110.5
C6 N2 C7A 105.5(11)
C6 N2 C7B 130(2)
C7A N2 Fe1 111.9(8)
C7A N2 H2 110.5
C7B N2 Fe1 99.8(17)
C34 N17 C33 120.3(11)
Fe2 N12 H12A 108.9
C25 N12 Fe2 107.4(7)
C25 N12 H12A 108.9
C24 N12 Fe2 108.9(7)
C24 N12 H12A 108.9
C24 N12 C25 113.8(10)
C15 N9 C16 121.1(12)
C3 C2 Br1 121.4(10)
C3 C2 C1 120.5(12)
C1 C2 Br1 118.0(9)
N5 C15 N9 169.2(14)
C22 C21 H21 121.3
C22 C21 C20 117.3(12)
C20 C21 H21 121.3
C2 C3 H3 121.1
C4 C3 C2 117.8(12)
C4 C3 H3 121.1
N11 C19 H19 119.4
N11 C19 C20 121.2(12)
C20 C19 H19 119.4
N18 C34 N17 174.9(15)
N12 C25 H25A 109.4
N12 C25 H25B 109.4
N12 C25 C26 111.1(9)
H25A C25 H25B 108.0
C26 C25 H25A 109.4
C26 C25 H25B 109.4
N10 C16 N9 170.8(14)
N14 C28 C27 112.9(11)
N14 C28 C29 121.9(12)
C29 C28 C27 125.2(12)
C23 N11 Fe2 114.2(8)
C19 N11 Fe2 126.2(8)
C19 N11 C23 119.6(11)
N14 C32 H32 118.6
N14 C32 C31 122.7(12)
C31 C32 H32 118.6
N16 C33 N17 174.7(13)
Fe2 N13 H13 107.9
C26 N13 Fe2 110.0(7)
C26 N13 H13 107.9
C26 N13 C27 116.3(10)
C27 N13 Fe2 106.5(7)
C27 N13 H13 107.9
C25 C26 H26A 110.1
C25 C26 H26B 110.1
N13 C26 C25 108.1(10)
N13 C26 H26A 110.1
N13 C26 H26B 110.1
H26A C26 H26B 108.4
C23 C22 H22 119.6
C21 C22 C23 120.8(11)
C21 C22 H22 119.6
N1 C5 C4 122.6(11)
N1 C5 C6 114.6(11)
C4 C5 C6 122.8(12)
C28 C27 N13 112.2(10)
C28 C27 H27A 109.2
C28 C27 H27B 109.2
N13 C27 H27A 109.2
N13 C27 H27B 109.2
H27A C27 H27B 107.9
C5 N1 Fe1 114.7(8)
C1 N1 Fe1 125.3(8)
C1 N1 C5 119.5(10)
C15 N5 Fe1 160.3(11)
C32 C31 Br4 118.4(10)
C30 C31 Br4 120.9(9)
C30 C31 C32 120.7(12)
C21 C20 Br3 120.1(10)
C21 C20 C19 120.7(12)
C19 C20 Br3 119.2(10)
Fe1 N3 H3A 97.7
C9 N3 Fe1 108.6(7)
C9 N3 H3A 97.7
C9 N3 C8A 105.8(10)
C8A N3 Fe1 106.2(8)
C8B N3 Fe1 112.2(16)
C8B N3 C9 133.6(19)
C8B N3 H3A 97.7
N15 C35 N19 174.9(13)
C36 N19 C35 122.2(11)
C3 C4 C5 119.5(12)
C3 C4 H4 120.2
C5 C4 H4 120.2
C17 N6 Fe1 141.5(11)
N6 C17 N7 172.6(13)
N4 C10 C9 114.3(11)
N4 C10 C11 125.1(12)
C11 C10 C9 120.6(10)
C2 C1 H1 120.0
N1 C1 C2 120.0(11)
N1 C1 H1 120.0
C17 N7 C18 120.8(11)
C28 C29 H29 119.7
C28 C29 C30 120.7(12)
C30 C29 H29 119.7
C31 C30 C29 117.2(12)
C31 C30 H30 121.4
C29 C30 H30 121.4
C23 C24 H24A 108.9
C23 C24 H24B 108.9
N12 C24 C23 113.3(10)
N12 C24 H24A 108.9
N12 C24 H24B 108.9
H24A C24 H24B 107.7
N20 C36 N19 172.4(14)
N2 C6 C5 108.3(11)
N2 C6 H6A 110.0
N2 C6 H6B 110.0
C5 C6 H6A 110.0
C5 C6 H6B 110.0
H6A C6 H6B 108.4
N4 C14 H14 119.1
C13 C14 N4 121.9(10)
C13 C14 H14 119.1
C11 C12 H12 120.9
C13 C12 H12 120.9
C13 C12 C11 118.3(12)
C10 C11 H11 121.5
C12 C11 C10 117.0(12)
C12 C11 H11 121.5
C14 C13 C12 121.5(12)
C14 C13 Br2 119.8(9)
C12 C13 Br2 118.7(10)
N8 C18 N7 172.5(15)
N3 C8A H8AA 109.5
N3 C8A H8AB 109.5
H8AA C8A H8AB 108.1
C7A C8A N3 110.6(12)
C7A C8A H8AA 109.5
C7A C8A H8AB 109.5
N2 C7A C8A 104.2(12)
N2 C7A H7AA 110.9
N2 C7A H7AB 110.9
C8A C7A H7AA 110.9
C8A C7A H7AB 110.9
H7AA C7A H7AB 108.9
N3 C8B H8BA 113.0
N3 C8B H8BB 113.0
N3 C8B C7B 94(2)
H8BA C8B H8BB 110.4
C7B C8B H8BA 113.0
C7B C8B H8BB 113.0
N2 C7B H7BA 107.5
N2 C7B H7BB 107.5
C8B C7B N2 119(3)
C8B C7B H7BA 107.5
C8B C7B H7BB 107.5
H7BA C7B H7BB 107.0

loop_
_geom_bond_atom_site_label_1
_geom_bond_atom_site_label_2
_geom_bond_distance
Br1 C2 1.896(12)
Br4 C31 1.896(12)
Fe1 N4 2.172(10)
Fe1 N2 2.180(10)
Fe1 N1 2.180(9)
Fe1 N5 2.100(12)
Fe1 N3 2.189(9)
Fe1 N6 2.087(11)
Fe2 N14 1.981(10)
Fe2 N15 1.951(11)
Fe2 N16 1.959(10)
Fe2 N12 2.029(10)
Fe2 N11 1.986(10)
Fe2 N13 2.020(10)
Br3 C20 1.888(12)
C23 N11 1.374(15)
C23 C22 1.390(16)
C23 C24 1.489(16)
N14 C28 1.354(15)
N14 C32 1.360(15)
N15 C35 1.150(14)
N16 C33 1.137(15)
N4 C10 1.313(14)
N4 C14 1.373(15)
C9 H9A 0.9900
C9 H9B 0.9900
C9 N3 1.458(14)
C9 C10 1.551(17)
N2 H2 1.0000
N2 C6 1.439(16)
N2 C7A 1.492(15)
N2 C7B 1.52(2)
N17 C34 1.289(15)
N17 C33 1.320(15)
N12 H12A 1.0000
N12 C25 1.469(14)
N12 C24 1.454(15)
N9 C15 1.294(16)
N9 C16 1.335(17)
C2 C3 1.384(17)
C2 C1 1.395(16)
C15 N5 1.162(14)
C21 H21 0.9500
C21 C22 1.386(17)
C21 C20 1.390(17)
N20 C36 1.175(14)
C3 H3 0.9500
C3 C4 1.364(17)
C19 H19 0.9500
C19 N11 1.335(15)
C19 C20 1.396(16)
C34 N18 1.160(15)
C25 H25A 0.9900
C25 H25B 0.9900
C25 C26 1.493(14)
C16 N10 1.123(14)
C28 C27 1.462(16)
C28 C29 1.378(17)
C32 H32 0.9500
C32 C31 1.373(16)
N13 H13 1.0000
N13 C26 1.473(14)
N13 C27 1.482(15)
C26 H26A 0.9900
C26 H26B 0.9900
C22 H22 0.9500
C5 N1 1.333(14)
C5 C4 1.373(16)
C5 C6 1.552(18)
C27 H27A 0.9900
C27 H27B 0.9900
N1 C1 1.333(14)
C31 C30 1.361(17)
N3 H3A 1.0000
N3 C8A 1.537(15)
N3 C8B 1.44(2)
C35 N19 1.320(15)
N19 C36 1.270(15)
C4 H4 0.9500
N6 C17 1.167(15)
C17 N7 1.285(15)
C10 C11 1.392(16)
C1 H1 0.9500
N7 C18 1.339(16)
C29 H29 0.9500
C29 C30 1.388(17)
C30 H30 0.9500
C24 H24A 0.9900
C24 H24B 0.9900
C6 H6A 0.9900
C6 H6B 0.9900
C14 H14 0.9500
C14 C13 1.332(16)
C12 H12 0.9500
C12 C11 1.374(16)
C12 C13 1.373(16)
C11 H11 0.9500
C13 Br2 1.905(13)
C18 N8 1.128(15)
C8A H8AA 0.9900
C8A H8AB 0.9900
C8A C7A 1.510(17)
C7A H7AA 0.9900
C7A H7AB 0.9900
C8B H8BA 0.9900
C8B H8BB 0.9900
C8B C7B 1.51(2)
C7B H7BA 0.9900
C7B H7BB 0.9900

loop_
_geom_torsion_atom_site_label_1
_geom_torsion_atom_site_label_2
_geom_torsion_atom_site_label_3
_geom_torsion_atom_site_label_4
_geom_torsion
Br1 C2 C3 C4 176.7(10)
Br1 C2 C1 N1 -177.6(8)
Br4 C31 C30 C29 179.4(10)
Fe1 N4 C10 C9 2.1(13)
Fe1 N4 C10 C11 -179.3(9)
Fe1 N4 C14 C13 178.7(9)
Fe1 N2 C6 C5 46.5(13)
Fe1 N2 C7A C8A 42.5(14)
Fe1 N2 C7B C8B -45(3)
Fe1 N1 C1 C2 171.4(9)
Fe1 N3 C8A C7A 45.2(13)
Fe1 N3 C8B C7B -52(3)
Fe2 N14 C28 C27 -3.9(14)
Fe2 N14 C28 C29 172.9(10)
Fe2 N14 C32 C31 -172.2(9)
Fe2 N12 C25 C26 38.3(12)
Fe2 N12 C24 C23 -24.6(13)
Fe2 N13 C26 C25 34.0(12)
Fe2 N13 C27 C28 -35.2(12)
N14 C28 C27 N13 26.6(16)
N14 C28 C29 C30 0(2)
N14 C32 C31 Br4 178.5(9)
N14 C32 C31 C30 0(2)
N4 C10 C11 C12 1.0(18)
N4 C14 C13 C12 0(2)
N4 C14 C13 Br2 -179.9(9)
C9 N3 C8A C7A 160.5(12)
C9 N3 C8B C7B 98(3)
C9 C10 C11 C12 179.5(11)
N12 C25 C26 N13 -48.4(14)
N9 C15 N5 Fe1 81(8)
C2 C3 C4 C5 1(2)
C3 C2 C1 N1 0.6(19)
C25 N12 C24 C23 95.2(12)
C16 N9 C15 N5 179(6)
C28 N14 C32 C31 2.4(18)
C28 C29 C30 C31 1.7(19)
N11 C23 C22 C21 2.4(17)
N11 C23 C24 N12 20.9(15)
N11 C19 C20 Br3 -179.1(8)
N11 C19 C20 C21 0.8(17)
C32 N14 C28 C27 -179.2(11)
C32 N14 C28 C29 -2.4(18)
C32 C31 C30 C29 -1.7(19)
C26 N13 C27 C28 87.9(13)
C22 C23 N11 Fe2 176.3(9)
C22 C23 N11 C19 -1.8(16)
C22 C23 C24 N12 -161.6(11)
C22 C21 C20 Br3 179.7(9)
C22 C21 C20 C19 -0.2(16)
C5 N1 C1 C2 0.3(17)
C27 C28 C29 C30 176.7(13)
C27 N13 C26 C25 -87.3(12)
N1 C5 C4 C3 -1(2)
N1 C5 C6 N2 -36.8(17)
C20 C21 C22 C23 -1.4(17)
C20 C19 N11 Fe2 -177.6(8)
C20 C19 N11 C23 0.2(16)
N3 C9 C10 N4 -27.0(14)
N3 C9 C10 C11 154.3(11)
N3 C8A C7A N2 -58.2(16)
N3 C8B C7B N2 67(4)
C4 C5 N1 Fe1 -172.4(11)
C4 C5 N1 C1 -0.4(19)
C4 C5 C6 N2 142.9(13)
C10 N4 C14 C13 -0.7(17)
C10 C9 N3 Fe1 37.1(11)
C10 C9 N3 C8A -76.6(12)
C10 C9 N3 C8B -114(2)
C1 C2 C3 C4 -1(2)
C29 C28 C27 N13 -150.1(12)
C24 C23 N11 Fe2 -6.1(13)
C24 C23 N11 C19 175.9(10)
C24 C23 C22 C21 -175.0(12)
C24 N12 C25 C26 -82.3(13)
C6 N2 C7A C8A 159.2(12)
C6 N2 C7B C8B 78(4)
C6 C5 N1 Fe1 7.4(15)
C6 C5 N1 C1 179.4(11)
C6 C5 C4 C3 179.7(13)
C14 N4 C10 C9 -178.5(10)
C14 N4 C10 C11 0.2(17)
C11 C12 C13 C14 1.2(19)
C11 C12 C13 Br2 -178.9(9)
C13 C12 C11 C10 -1.6(17)
C7A N2 C6 C5 -73.1(14)
C7B N2 C6 C5 -73(2)

loop_
_twin_individual_id
_twin_individual_mass_fraction_refined
1 0.810(19)
2 0.190(19)
